data_4320700
loop_
_publ_author_name
'Sylvia Ross'
'Thomas Weyherm\"uller'
'Eckhard Bill'
'Karl Wieghardt'
'Phalguni Chaudhuri'

_publ_section_title
;
 Tris(pyridinealdoximato)metal Complexes as Ligands for the Synthesis of
 Asymmetric Heterodinuclear CrIIIM Species [M = Zn(II), Cu(II), Ni(II),
 Fe(II), Mn(II), Cr(II), Co(III)]: A Magneto-Structural Study
;
_journal_name_full 'Inorganic Chemistry'
_journal_page_first 6656
_journal_page_last 6665
_journal_paper_doi 10.1021/ic010552y
_journal_volume 40
_journal_year 2001
_chemical_formula_structural '[C27 H36 Cr Fe N9 O3]2+, 2 (ClO4)-'
_chemical_formula_sum 'C27 H36 Cl2 Cr Fe N9 O11'
_chemical_formula_weight 841.40
_chemical_name_systematic
; 
  ? 
;
_space_group_IT_number 2
_symmetry_cell_setting triclinic
_symmetry_space_group_name_Hall '-P 1'
_symmetry_space_group_name_H-M 'P -1'
_atom_sites_solution_hydrogens geom
_atom_sites_solution_primary direct
_atom_sites_solution_secondary difmap
_audit_creation_method SHELXL
_cell_angle_alpha 99.80(3)
_cell_angle_beta 98.94(3)
_cell_angle_gamma 113.27(3)
_cell_formula_units_Z 2
_cell_length_a 12.078(3)
_cell_length_b 12.380(3)
_cell_length_c 12.708(3)
_cell_measurement_reflns_used 8192
_cell_measurement_temperature 100(2)
_cell_volume 1667.3(9)
_computing_cell_refinement 'Siemens Saint'
_computing_data_collection 'Siemens Saint'
_computing_data_reduction 'Siemens Saint'
_computing_structure_refinement 'SHELXL-93 (Sheldrick, 1993)'
_computing_structure_solution 'SHELXS-86 (Sheldrick, 1990)'
_diffrn_ambient_temperature 100(2)
_diffrn_measurement_device 'Siemens SMART CCD-Detector'
_diffrn_measurement_method '\w, 0.3 deg./frame '
_diffrn_radiation_monochromator graphite
_diffrn_radiation_source 'fine-focus sealed tube'
_diffrn_radiation_type MoK\a
_diffrn_radiation_wavelength 0.71073
_diffrn_reflns_av_R_equivalents 0.0284
_diffrn_reflns_av_sigmaI/netI 0.0624
_diffrn_reflns_limit_h_max 18
_diffrn_reflns_limit_h_min -17
_diffrn_reflns_limit_k_max 19
_diffrn_reflns_limit_k_min -18
_diffrn_reflns_limit_l_max 19
_diffrn_reflns_limit_l_min -16
_diffrn_reflns_number 19445
_diffrn_reflns_theta_max 33.21
_diffrn_reflns_theta_min 1.68
_exptl_absorpt_coefficient_mu 0.995
_exptl_absorpt_correction_T_max 0.9489
_exptl_absorpt_correction_T_min 0.6092
_exptl_absorpt_correction_type 'SADABS, G.M. Sheldrick, 1994'
_exptl_crystal_colour red
_exptl_crystal_density_diffrn 1.676
_exptl_crystal_description 'transparent block'
_exptl_crystal_F_000 866
_exptl_crystal_size_max 0.53
_exptl_crystal_size_mid 0.49
_exptl_crystal_size_min 0.07
_refine_diff_density_max 0.678
_refine_diff_density_min -0.659
_refine_diff_density_rms 0.095
_refine_ls_extinction_method none
_refine_ls_goodness_of_fit_all 1.013
_refine_ls_goodness_of_fit_obs 1.049
_refine_ls_matrix_type full
_refine_ls_number_parameters 463
_refine_ls_number_reflns 11165
_refine_ls_number_restraints 0
_refine_ls_restrained_S_all 1.014
_refine_ls_restrained_S_obs 1.049
_refine_ls_R_factor_all 0.0777
_refine_ls_R_factor_obs 0.0463
_refine_ls_shift/esd_max -0.002
_refine_ls_shift/esd_mean 0.000
_refine_ls_structure_factor_coef Fsqd
_refine_ls_weighting_details 'w=1/[\s^2^(Fo^2^)+(0.0481P)^2^+0.8681P] where P=(Fo^2^+2Fc^2^)/3'
_refine_ls_weighting_scheme calc
_refine_ls_wR_factor_all 0.1130
_refine_ls_wR_factor_obs 0.0980
_reflns_number_observed 7973
_reflns_number_total 11166
_reflns_observed_criterion >2sigma(I)
_cod_data_source_file ic010552y_2.cif
_cod_data_source_block 3
_cod_depositor_comments
;
The following automatic conversions were performed:

'_symmetry_cell_setting' value 'Triclinic' changed to 'triclinic'
according to the built-in table from CIF Core dictionary named
'cif_core.dic' version 2.4.1 from 2010-06-29.

Automatic conversion script
Id: cif_fix_values 1646 2011-03-28 12:23:43Z adriana 

The following automatic conversions were performed:

'_refine_ls_weighting_scheme' value 'calc
w=1/[\s^2^(Fo^2^)+(0.0481P)^2^+0.8681P] where P=(Fo^2^+2Fc^2^)/3' was
changed to 'calc'. New tag '_refine_ls_weighting_details' was
created. The value of the new tag was set to
'w=1/[\s^2^(Fo^2^)+(0.0481P)^2^+0.8681P] where P=(Fo^2^+2Fc^2^)/3'.

Automatic conversion script
Id: cif_fix_values 3143 2015-03-26 13:38:13Z robertas 
;
_cod_original_cell_volume 1667.3(7)
_cod_database_code 4320700

loop_
_symmetry_equiv_pos_as_xyz
'x, y, z'
'-x, -y, -z'

loop_
_atom_site_aniso_label
_atom_site_aniso_U_11
_atom_site_aniso_U_22
_atom_site_aniso_U_33
_atom_site_aniso_U_23
_atom_site_aniso_U_13
_atom_site_aniso_U_12
Cr 0.0138(2) 0.01219(14) 0.0139(2) 0.00186(11) 0.00295(12) 0.00480(12)
Fe 0.01486(14) 0.01223(13) 0.01395(14) 0.00262(10) 0.00507(11) 0.00539(11)
O1 0.0160(7) 0.0153(7) 0.0175(7) -0.0001(5) 0.0026(6) 0.0048(6)
O2 0.0151(7) 0.0152(7) 0.0212(8) 0.0043(6) 0.0053(6) 0.0057(6)
O3 0.0167(7) 0.0120(6) 0.0159(7) 0.0031(5) 0.0022(6) 0.0025(6)
N1 0.0192(9) 0.0180(8) 0.0174(9) 0.0024(7) 0.0053(7) 0.0076(7)
N2 0.0167(9) 0.0141(8) 0.0189(9) 0.0019(6) 0.0024(7) 0.0055(7)
N3 0.0176(9) 0.0189(8) 0.0161(9) 0.0032(7) 0.0035(7) 0.0075(7)
N4 0.0152(8) 0.0148(8) 0.0146(8) 0.0021(6) 0.0055(7) 0.0048(7)
N5 0.0166(8) 0.0148(8) 0.0182(9) 0.0050(6) 0.0077(7) 0.0059(7)
N6 0.0186(9) 0.0127(7) 0.0172(9) 0.0022(6) 0.0062(7) 0.0066(7)
N7 0.0212(9) 0.0147(8) 0.0170(9) 0.0028(6) 0.0081(7) 0.0078(7)
N8 0.0131(8) 0.0129(7) 0.0162(8) 0.0028(6) 0.0028(6) 0.0041(6)
N9 0.0135(8) 0.0143(7) 0.0176(8) 0.0026(6) 0.0044(6) 0.0062(7)
C1 0.0192(11) 0.0205(10) 0.0246(11) 0.0072(9) 0.0080(9) 0.0045(9)
C2 0.0233(11) 0.0187(10) 0.0218(11) 0.0071(8) 0.0068(9) 0.0073(9)
C3 0.0214(11) 0.0155(9) 0.0225(11) -0.0009(8) 0.0014(9) 0.0063(9)
C4 0.0197(11) 0.0207(10) 0.0179(10) -0.0010(8) 0.0026(8) 0.0075(9)
C5 0.0145(10) 0.0227(10) 0.0223(11) 0.0031(8) 0.0000(8) 0.0073(9)
C6 0.0161(10) 0.0248(11) 0.0229(11) 0.0046(9) 0.0031(8) 0.0087(9)
C7 0.0250(12) 0.0236(11) 0.0226(11) 0.0018(9) 0.0098(9) 0.0104(9)
C8 0.0229(11) 0.0183(10) 0.0282(12) 0.0060(9) 0.0026(9) 0.0107(9)
C9 0.0243(12) 0.0269(11) 0.0155(10) 0.0062(8) 0.0024(9) 0.0098(10)
C10 0.0177(10) 0.0169(9) 0.0201(10) 0.0060(8) 0.0076(8) 0.0070(8)
C11 0.0170(10) 0.0168(9) 0.0207(11) 0.0039(8) 0.0051(8) 0.0033(8)
C12 0.0166(10) 0.0228(11) 0.0231(11) 0.0059(9) 0.0023(9) 0.0027(9)
C13 0.0156(10) 0.0250(11) 0.0339(13) 0.0092(10) 0.0054(9) 0.0087(9)
C14 0.0173(10) 0.0228(11) 0.0304(12) 0.0063(9) 0.0083(9) 0.0107(9)
C15 0.0185(10) 0.0166(9) 0.0186(10) 0.0024(8) 0.0073(8) 0.0078(8)
C16 0.0274(12) 0.0174(9) 0.0183(10) 0.0055(8) 0.0093(9) 0.0118(9)
C17 0.0238(11) 0.0174(10) 0.0257(12) 0.0047(8) 0.0127(9) 0.0088(9)
C18 0.0326(13) 0.0217(11) 0.0337(14) 0.0091(10) 0.0220(11) 0.0115(10)
C19 0.0418(15) 0.0263(12) 0.0341(14) 0.0166(10) 0.0260(12) 0.0192(11)
C20 0.0390(14) 0.0255(11) 0.0253(12) 0.0131(9) 0.0149(11) 0.0210(11)
C21 0.0231(11) 0.0201(10) 0.0193(10) 0.0067(8) 0.0058(9) 0.0117(9)
C22 0.0124(9) 0.0155(9) 0.0152(9) 0.0031(7) 0.0034(7) 0.0075(8)
C23 0.0162(10) 0.0158(9) 0.0196(10) 0.0044(8) 0.0056(8) 0.0067(8)
C24 0.0146(10) 0.0135(9) 0.0245(11) 0.0010(8) 0.0026(8) 0.0064(8)
C25 0.0178(10) 0.0183(9) 0.0183(10) -0.0009(8) -0.0001(8) 0.0095(8)
C26 0.0160(10) 0.0189(9) 0.0156(10) 0.0033(7) 0.0027(8) 0.0088(8)
C27 0.0144(9) 0.0164(9) 0.0146(9) 0.0039(7) 0.0035(7) 0.0060(8)
Cl1 0.0267(3) 0.0257(3) 0.0294(3) 0.0138(2) 0.0138(2) 0.0137(2)
O10 0.0351(12) 0.081(2) 0.096(2) 0.059(2) 0.0311(13) 0.0365(13)
O11 0.0617(14) 0.0365(11) 0.0379(12) 0.0079(9) 0.0262(11) 0.0190(10)
O12 0.0429(12) 0.0326(10) 0.0498(13) 0.0133(9) 0.0067(10) 0.0068(9)
O13 0.0659(14) 0.0488(12) 0.0399(12) 0.0298(10) 0.0327(11) 0.0330(11)
Cl2 0.0198(3) 0.0231(2) 0.0197(3) 0.0053(2) 0.0019(2) 0.0040(2)
O20 0.0222(9) 0.0336(9) 0.0292(9) 0.0130(8) -0.0004(7) 0.0081(7)
O21 0.069(2) 0.0356(11) 0.0316(11) 0.0157(9) -0.0031(11) -0.0056(11)
O22 0.0416(13) 0.135(2) 0.0354(12) 0.0423(15) 0.0170(10) 0.052(2)
O23 0.090(2) 0.0406(12) 0.0336(12) -0.0076(9) -0.0022(12) 0.0342(13)

loop_
_atom_site_label
_atom_site_type_symbol
_atom_site_fract_x
_atom_site_fract_y
_atom_site_fract_z
_atom_site_U_iso_or_equiv
_atom_site_thermal_displace_type
_atom_site_occupancy
_atom_site_calc_flag
_atom_site_refinement_flags
_atom_site_disorder_group
Cr Cr 0.81077(3) 0.00070(3) 0.22114(3) 0.01383(7) Uani 1 d . .
Fe Fe 1.08249(3) 0.25592(3) 0.30023(2) 0.01375(7) Uani 1 d . .
O1 O 0.95044(14) 0.01644(13) 0.15418(12) 0.0177(3) Uani 1 d . .
O2 O 0.81716(13) 0.15929(13) 0.21114(13) 0.0174(3) Uani 1 d . .
O3 O 0.91067(13) 0.06222(12) 0.37391(12) 0.0164(3) Uani 1 d . .
N1 N 0.6417(2) -0.0430(2) 0.2691(2) 0.0185(4) Uani 1 d . .
N2 N 0.7785(2) -0.1770(2) 0.22983(15) 0.0175(4) Uani 1 d . .
N3 N 0.6919(2) -0.0871(2) 0.06261(15) 0.0179(4) Uani 1 d . .
N4 N 1.0606(2) 0.10117(15) 0.22164(14) 0.0154(3) Uani 1 d . .
N5 N 1.2423(2) 0.2588(2) 0.37199(15) 0.0163(3) Uani 1 d . .
N6 N 0.9329(2) 0.23624(15) 0.20645(15) 0.0162(3) Uani 1 d . .
N7 N 1.1544(2) 0.3494(2) 0.19587(15) 0.0174(3) Uani 1 d . .
N8 N 0.9908(2) 0.18192(15) 0.39859(14) 0.0148(3) Uani 1 d . .
N9 N 1.1139(2) 0.4039(2) 0.41079(15) 0.0152(3) Uani 1 d . .
C1 C 0.5993(2) -0.1657(2) 0.2937(2) 0.0223(4) Uani 1 d . .
H1A H 0.5351(2) -0.2267(2) 0.2314(2) 0.027 Uiso 1 calc R .
H1B H 0.5643(2) -0.1645(2) 0.3573(2) 0.027 Uiso 1 calc R .
C2 C 0.7076(2) -0.1985(2) 0.3163(2) 0.0214(4) Uani 1 d . .
H2A H 0.7623(2) -0.1497(2) 0.3880(2) 0.026 Uiso 1 calc R .
H2B H 0.6768(2) -0.2834(2) 0.3175(2) 0.026 Uiso 1 calc R .
C3 C 0.7033(2) -0.2643(2) 0.1193(2) 0.0216(4) Uani 1 d . .
H3A H 0.6166(2) -0.3037(2) 0.1207(2) 0.026 Uiso 1 calc R .
H3B H 0.7324(2) -0.3265(2) 0.1037(2) 0.026 Uiso 1 calc R .
C4 C 0.7157(2) -0.1965(2) 0.0297(2) 0.0209(4) Uani 1 d . .
H4A H 0.7987(2) -0.1713(2) 0.0179(2) 0.025 Uiso 1 calc R .
H4B H 0.6566(2) -0.2498(2) -0.0387(2) 0.025 Uiso 1 calc R .
C5 C 0.5594(2) -0.1214(2) 0.0677(2) 0.0210(4) Uani 1 d . .
H5A H 0.5192(2) -0.2067(2) 0.0669(2) 0.025 Uiso 1 calc R .
H5B H 0.5151(2) -0.1094(2) 0.0036(2) 0.025 Uiso 1 calc R .
C6 C 0.5542(2) -0.0443(2) 0.1716(2) 0.0217(4) Uani 1 d . .
H6A H 0.5764(2) 0.0381(2) 0.1648(2) 0.026 Uiso 1 calc R .
H6B H 0.4702(2) -0.0771(2) 0.1815(2) 0.026 Uiso 1 calc R .
C7 C 0.6513(2) 0.0487(2) 0.3667(2) 0.0238(5) Uani 1 d . .
H7A H 0.7076(12) 0.0497(11) 0.4295(4) 0.036 Uiso 1 calc R .
H7B H 0.5707(4) 0.0279(9) 0.3813(9) 0.036 Uiso 1 calc R .
H7C H 0.6817(15) 0.1276(3) 0.3522(6) 0.036 Uiso 1 calc R .
C8 C 0.8943(2) -0.1908(2) 0.2623(2) 0.0230(5) Uani 1 d . .
H8A H 0.9469(7) -0.1292(10) 0.3282(8) 0.034 Uiso 1 calc R .
H8B H 0.9368(8) -0.1825(16) 0.2042(6) 0.034 Uiso 1 calc R .
H8C H 0.8742(2) -0.2697(6) 0.2755(14) 0.034 Uiso 1 calc R .
C9 C 0.7230(2) -0.0115(2) -0.0172(2) 0.0229(5) Uani 1 d . .
H9A H 0.7033(15) 0.0561(9) 0.0013(9) 0.034 Uiso 1 calc R .
H9B H 0.6758(12) -0.0598(5) -0.0902(2) 0.034 Uiso 1 calc R .
H9C H 0.8102(4) 0.0180(13) -0.0141(10) 0.034 Uiso 1 calc R .
C10 C 1.2584(2) 0.1604(2) 0.3243(2) 0.0178(4) Uani 1 d . .
C11 C 1.3352(2) 0.3435(2) 0.4571(2) 0.0195(4) Uani 1 d . .
H11 H 1.3255(2) 0.4107(2) 0.4915(2) 0.023 Uiso 1 calc R .
C12 C 1.4439(2) 0.3341(2) 0.4948(2) 0.0231(5) Uani 1 d . .
H12 H 1.5058(2) 0.3939(2) 0.5534(2) 0.028 Uiso 1 calc R .
C13 C 1.4597(2) 0.2345(2) 0.4444(2) 0.0247(5) Uani 1 d . .
H13 H 1.5327(2) 0.2274(2) 0.4682(2) 0.030 Uiso 1 calc R .
C14 C 1.3657(2) 0.1461(2) 0.3582(2) 0.0226(5) Uani 1 d . .
H14 H 1.3740(2) 0.0782(2) 0.3236(2) 0.027 Uiso 1 calc R .
C15 C 1.1509(2) 0.0702(2) 0.2401(2) 0.0178(4) Uani 1 d . .
H15 H 1.1471(2) -0.0031(2) 0.2028(2) 0.021 Uiso 1 calc R .
C16 C 1.0670(2) 0.3578(2) 0.1202(2) 0.0198(4) Uani 1 d . .
C17 C 1.2746(2) 0.4086(2) 0.1943(2) 0.0216(4) Uani 1 d . .
H17 H 1.3352(2) 0.4023(2) 0.2444(2) 0.026 Uiso 1 calc R .
C18 C 1.3111(2) 0.4786(2) 0.1206(2) 0.0275(5) Uani 1 d . .
H18 H 1.3950(2) 0.5204(2) 0.1233(2) 0.033 Uiso 1 calc R .
C19 C 1.2222(3) 0.4856(2) 0.0435(2) 0.0294(5) Uani 1 d . .
H19 H 1.2453(3) 0.5320(2) -0.0066(2) 0.035 Uiso 1 calc R .
C20 C 1.0984(2) 0.4228(2) 0.0416(2) 0.0259(5) Uani 1 d . .
H20 H 1.0368(2) 0.4239(2) -0.0115(2) 0.031 Uiso 1 calc R .
C21 C 0.9410(2) 0.2901(2) 0.1270(2) 0.0198(4) Uani 1 d . .
H21 H 0.8720(2) 0.2855(2) 0.0789(2) 0.024 Uiso 1 calc R .
C22 C 1.0758(2) 0.3798(2) 0.5031(2) 0.0140(4) Uani 1 d . .
C23 C 1.1753(2) 0.5212(2) 0.4096(2) 0.0172(4) Uani 1 d . .
H23 H 1.2000(2) 0.5389(2) 0.3464(2) 0.021 Uiso 1 calc R .
C24 C 1.2026(2) 0.6161(2) 0.4998(2) 0.0182(4) Uani 1 d . .
H24 H 1.2443(2) 0.6962(2) 0.4965(2) 0.022 Uiso 1 calc R .
C25 C 1.1674(2) 0.5911(2) 0.5951(2) 0.0189(4) Uani 1 d . .
H25 H 1.1875(2) 0.6537(2) 0.6571(2) 0.023 Uiso 1 calc R .
C26 C 1.1020(2) 0.4710(2) 0.5961(2) 0.0167(4) Uani 1 d . .
H26 H 1.0759(2) 0.4518(2) 0.6585(2) 0.020 Uiso 1 calc R .
C27 C 0.9998(2) 0.2515(2) 0.4914(2) 0.0154(4) Uani 1 d . .
H27 H 0.9614(2) 0.2221(2) 0.5452(2) 0.018 Uiso 1 calc R .
Cl1 Cl 1.20868(5) 0.77424(5) 0.26039(5) 0.02473(12) Uani 1 d . .
O10 O 1.3142(2) 0.7541(2) 0.2987(2) 0.0604(7) Uani 1 d . .
O11 O 1.1931(2) 0.8544(2) 0.3468(2) 0.0446(5) Uani 1 d . .
O12 O 1.0993(2) 0.6607(2) 0.2275(2) 0.0451(5) Uani 1 d . .
O13 O 1.2255(2) 0.8297(2) 0.1695(2) 0.0439(5) Uani 1 d . .
Cl2 Cl 0.60351(5) 0.40365(5) 0.18098(5) 0.02297(12) Uani 1 d . .
O20 O 0.5477(2) 0.4225(2) 0.08032(15) 0.0298(4) Uani 1 d . .
O21 O 0.5270(2) 0.2873(2) 0.1936(2) 0.0559(7) Uani 1 d . .
O22 O 0.7212(2) 0.4062(3) 0.1732(2) 0.0625(8) Uani 1 d . .
O23 O 0.6173(3) 0.4946(2) 0.2730(2) 0.0571(7) Uani 1 d . .

loop_
_atom_type_symbol
_atom_type_description
_atom_type_scat_dispersion_real
_atom_type_scat_dispersion_imag
_atom_type_scat_source
C C 0.0033 0.0016 'International Tables Vol C Tables 4.2.6.8 and 6.1.1.4'
H H 0.0000 0.0000 'International Tables Vol C Tables 4.2.6.8 and 6.1.1.4'
N N 0.0061 0.0033 'International Tables Vol C Tables 4.2.6.8 and 6.1.1.4'
O O 0.0106 0.0060 'International Tables Vol C Tables 4.2.6.8 and 6.1.1.4'
Cl Cl 0.1484 0.1585 'International Tables Vol C Tables 4.2.6.8 and 6.1.1.4'
Fe Fe 0.3463 0.8444 'International Tables Vol C Tables 4.2.6.8 and 6.1.1.4'
Cr Cr 0.3209 0.6236 'International Tables Vol C Tables 4.2.6.8 and 6.1.1.4'

loop_
_geom_angle_atom_site_label_1
_geom_angle_atom_site_label_2
_geom_angle_atom_site_label_3
_geom_angle
_geom_angle_site_symmetry_1
_geom_angle_site_symmetry_3
_geom_angle_publ_flag
O2 Cr O3 93.71(7) . . ?
O2 Cr O1 95.39(7) . . ?
O3 Cr O1 95.55(7) . . ?
O2 Cr N2 172.41(7) . . ?
O3 Cr N2 89.39(7) . . ?
O1 Cr N2 91.20(7) . . ?
O2 Cr N3 92.74(8) . . ?
O3 Cr N3 172.44(6) . . ?
O1 Cr N3 87.75(7) . . ?
N2 Cr N3 83.74(8) . . ?
O2 Cr N1 89.43(7) . . ?
O3 Cr N1 93.03(7) . . ?
O1 Cr N1 169.85(7) . . ?
N2 Cr N1 83.48(8) . . ?
N3 Cr N1 83.10(8) . . ?
N4 Fe N6 90.26(8) . . ?
N4 Fe N8 90.04(8) . . ?
N6 Fe N8 90.23(8) . . ?
N4 Fe N9 167.24(8) . . ?
N6 Fe N9 98.71(8) . . ?
N8 Fe N9 80.91(8) . . ?
N4 Fe N7 97.63(8) . . ?
N6 Fe N7 80.74(8) . . ?
N8 Fe N7 168.13(7) . . ?
N9 Fe N7 92.79(8) . . ?
N4 Fe N5 80.63(8) . . ?
N6 Fe N5 168.91(7) . . ?
N8 Fe N5 96.05(8) . . ?
N9 Fe N5 91.33(8) . . ?
N7 Fe N5 94.14(8) . . ?
N4 O1 Cr 111.86(12) . . ?
N6 O2 Cr 110.60(12) . . ?
N8 O3 Cr 112.66(12) . . ?
C7 N1 C6 109.3(2) . . ?
C7 N1 C1 109.4(2) . . ?
C6 N1 C1 111.6(2) . . ?
C7 N1 Cr 112.94(14) . . ?
C6 N1 Cr 104.12(13) . . ?
C1 N1 Cr 109.38(13) . . ?
C8 N2 C2 109.7(2) . . ?
C8 N2 C3 109.1(2) . . ?
C2 N2 C3 111.7(2) . . ?
C8 N2 Cr 113.18(13) . . ?
C2 N2 Cr 103.90(13) . . ?
C3 N2 Cr 109.20(13) . . ?
C9 N3 C4 109.3(2) . . ?
C9 N3 C5 109.6(2) . . ?
C4 N3 C5 112.1(2) . . ?
C9 N3 Cr 112.59(14) . . ?
C4 N3 Cr 103.05(13) . . ?
C5 N3 Cr 110.06(14) . . ?
C15 N4 O1 117.8(2) . . ?
C15 N4 Fe 118.88(15) . . ?
O1 N4 Fe 122.99(13) . . ?
C11 N5 C10 117.4(2) . . ?
C11 N5 Fe 129.75(15) . . ?
C10 N5 Fe 112.84(15) . . ?
C21 N6 O2 117.5(2) . . ?
C21 N6 Fe 118.5(2) . . ?
O2 N6 Fe 123.67(13) . . ?
C17 N7 C16 117.8(2) . . ?
C17 N7 Fe 129.2(2) . . ?
C16 N7 Fe 112.90(14) . . ?
C27 N8 O3 118.2(2) . . ?
C27 N8 Fe 117.98(14) . . ?
O3 N8 Fe 123.69(13) . . ?
C23 N9 C22 118.2(2) . . ?
C23 N9 Fe 128.72(15) . . ?
C22 N9 Fe 112.83(13) . . ?
N1 C1 C2 110.4(2) . . ?
N2 C2 C1 110.5(2) . . ?
N2 C3 C4 110.1(2) . . ?
N3 C4 C3 109.9(2) . . ?
N3 C5 C6 110.2(2) . . ?
N1 C6 C5 110.1(2) . . ?
N5 C10 C14 122.7(2) . . ?
N5 C10 C15 113.6(2) . . ?
C14 C10 C15 123.6(2) . . ?
N5 C11 C12 122.5(2) . . ?
C11 C12 C13 119.4(2) . . ?
C14 C13 C12 119.2(2) . . ?
C13 C14 C10 118.8(2) . . ?
N4 C15 C10 113.7(2) . . ?
N7 C16 C20 122.0(2) . . ?
N7 C16 C21 113.9(2) . . ?
C20 C16 C21 124.1(2) . . ?
N7 C17 C18 122.4(2) . . ?
C19 C18 C17 119.5(2) . . ?
C18 C19 C20 119.0(2) . . ?
C19 C20 C16 119.2(2) . . ?
N6 C21 C16 113.8(2) . . ?
N9 C22 C26 122.3(2) . . ?
N9 C22 C27 113.5(2) . . ?
C26 C22 C27 124.1(2) . . ?
N9 C23 C24 121.9(2) . . ?
C23 C24 C25 119.7(2) . . ?
C26 C25 C24 118.7(2) . . ?
C25 C26 C22 119.1(2) . . ?
N8 C27 C22 113.5(2) . . ?
O10 Cl1 O12 109.38(15) . . ?
O10 Cl1 O11 110.3(2) . . ?
O12 Cl1 O11 108.26(14) . . ?
O10 Cl1 O13 109.77(14) . . ?
O12 Cl1 O13 110.71(14) . . ?
O11 Cl1 O13 108.42(12) . . ?
O23 Cl2 O21 109.2(2) . . ?
O23 Cl2 O22 110.8(2) . . ?
O21 Cl2 O22 108.1(2) . . ?
O23 Cl2 O20 110.12(13) . . ?
O21 Cl2 O20 109.93(12) . . ?
O22 Cl2 O20 108.69(12) . . ?

loop_
_geom_bond_atom_site_label_1
_geom_bond_atom_site_label_2
_geom_bond_distance
_geom_bond_site_symmetry_2
_geom_bond_publ_flag
Cr O2 1.961(2) . ?
Cr O3 1.962(2) . ?
Cr O1 1.962(2) . ?
Cr N2 2.103(2) . ?
Cr N3 2.104(2) . ?
Cr N1 2.112(2) . ?
Fe N4 1.898(2) . ?
Fe N6 1.904(2) . ?
Fe N8 1.910(2) . ?
Fe N9 1.970(2) . ?
Fe N7 1.984(2) . ?
Fe N5 1.986(2) . ?
O1 N4 1.357(2) . ?
O2 N6 1.364(2) . ?
O3 N8 1.358(2) . ?
N1 C7 1.487(3) . ?
N1 C6 1.491(3) . ?
N1 C1 1.505(3) . ?
N2 C8 1.479(3) . ?
N2 C2 1.492(3) . ?
N2 C3 1.509(3) . ?
N3 C9 1.487(3) . ?
N3 C4 1.498(3) . ?
N3 C5 1.500(3) . ?
N4 C15 1.294(3) . ?
N5 C11 1.355(3) . ?
N5 C10 1.364(3) . ?
N6 C21 1.297(3) . ?
N7 C17 1.349(3) . ?
N7 C16 1.362(3) . ?
N8 C27 1.298(3) . ?
N9 C23 1.349(3) . ?
N9 C22 1.363(3) . ?
C1 C2 1.517(3) . ?
C3 C4 1.516(3) . ?
C5 C6 1.518(3) . ?
C10 C14 1.390(3) . ?
C10 C15 1.447(3) . ?
C11 C12 1.383(3) . ?
C12 C13 1.386(3) . ?
C13 C14 1.383(3) . ?
C16 C20 1.393(3) . ?
C16 C21 1.443(3) . ?
C17 C18 1.387(3) . ?
C18 C19 1.378(4) . ?
C19 C20 1.380(4) . ?
C22 C26 1.386(3) . ?
C22 C27 1.453(3) . ?
C23 C24 1.386(3) . ?
C24 C25 1.388(3) . ?
C25 C26 1.384(3) . ?
Cl1 O10 1.422(2) . ?
Cl1 O12 1.434(2) . ?
Cl1 O11 1.438(2) . ?
Cl1 O13 1.442(2) . ?
Cl2 O23 1.416(2) . ?
Cl2 O21 1.424(2) . ?
Cl2 O22 1.428(2) . ?
Cl2 O20 1.450(2) . ?
